data_1534720
loop_
_publ_author_name
'Lossin, A.'
'Meyer, G.'

_publ_section_title
;
 Cs Pr (C O3)2: Erste Einkristalle eines wasserfreien ternaeren
 Selten-Erd-Carbonats
;
_journal_name_full 'Zeitschrift fuer Anorganische und Allgemeine Chemie'
_journal_page_first 2031
_journal_page_last 2037
_journal_volume 619
_journal_year 1993
_chemical_formula_sum 'C2 Cs O6 Pr'
_chemical_name_systematic 'Cs Pr (C O3)2'
_space_group_IT_number 2
_symmetry_space_group_name_Hall '-P 1'
_symmetry_space_group_name_H-M 'P -1'
_cell_angle_alpha 98.56
_cell_angle_beta 96.19
_cell_angle_gamma 115.29
_cell_formula_units_Z 4
_cell_length_a 8.602
_cell_length_b 8.874
_cell_length_c 8.926
_cell_volume 597.892
_citation_journal_id_ASTM ZAACAB
_cod_data_source_file Lossin_ZAACAB_1993_1551.cif
_cod_data_source_block C2Cs1O6Pr1
_cod_original_cell_volume 597.8922
_cod_original_formula_sum 'C2 Cs1 O6 Pr1'
_cod_database_code 1534720

loop_
_symmetry_equiv_pos_as_xyz
x,y,z
-x,-y,-z

loop_
_atom_site_label
_atom_site_type_symbol
_atom_site_fract_x
_atom_site_fract_y
_atom_site_fract_z
_atom_site_occupancy
_atom_site_U_iso_or_equiv
O11 O-2 0.1048 0.8488 0.7023 1 0.0
O4 O-2 0.047 0.6299 0.1184 1 0.0
C3 C+4 0.5433 0.1417 0.7438 1 0.0
C2 C+4 0.0054 0.7281 0.2113 1 0.0
O1 O-2 0.5034 0.4382 0.1266 1 0.0
O3 O-2 0.4711 0.6286 0.6407 1 0.0
Cs1 Cs+1 0.24174 0.02969 0.03528 1 0.0
Pr1 Pr+3 0.26065 0.52065 0.04774 1 0.0
C1 C+4 0.581 0.3977 0.2337 1 0.0
O2 O-2 0.7204 0.3833 0.2116 1 0.0
O10 O-2 0.0634 0.4237 0.3985 1 0.0
O8 O-2 0.5568 0.1703 0.8911 1 0.0
O6 O-2 0.0967 0.8047 0.347 1 0.0
O5 O-2 0.13 0.2552 0.8386 1 0.0
O12 O-2 0.1152 0.2997 0.1836 1 0.0
Pr2 Pr+3 0.24428 0.71487 0.53836 1 0.0
O9 O-2 0.5248 0.0084 0.3385 1 0.0
O7 O-2 0.6038 0.2756 0.6815 1 0.0
Cs2 Cs+1 0.23898 0.1887 0.52946 1 0.0
C4 C+4 0.0259 0.2911 0.29 1 0.0
